data_4069069
loop_
_publ_author_name
'Zhu, Zhongliang'
'Fettinger, James C.'
'Olmstead, Marilyn M.'
'Power, Philip P.'

_publ_section_title
;
 Steric Enhancement of Group 12 Metal Hydride Stability and the Reaction
 of an Arylzinc Hydride with Tetramethylpiperidinyl Oxide (TEMPO)
;
_journal_issue 7
_journal_name_full Organometallics
_journal_page_first 2091
_journal_paper_doi 10.1021/om900005t
_journal_volume 28
_journal_year 2009
_chemical_formula_sum 'C48 H75 N O Si Zn'
_chemical_formula_weight 775.55
_chemical_name_common 4-TMS-Ar*ZnTEMPO
_chemical_name_systematic
; 
 ? 
;
_space_group_IT_number 14
_symmetry_cell_setting monoclinic
_symmetry_space_group_name_Hall '-P 2yn'
_symmetry_space_group_name_H-M 'P 1 21/n 1'
_atom_sites_solution_hydrogens geom
_atom_sites_solution_primary direct
_atom_sites_solution_secondary difmap
_audit_creation_method SHELXL-97
_cell_angle_alpha 90.00
_cell_angle_beta 93.026(2)
_cell_angle_gamma 90.00
_cell_formula_units_Z 4
_cell_length_a 10.5369(9)
_cell_length_b 29.196(3)
_cell_length_c 15.2128(13)
_cell_measurement_reflns_used 2116
_cell_measurement_temperature 90(2)
_cell_measurement_theta_max 27.25
_cell_measurement_theta_min 3.02
_cell_volume 4673.5(7)
_computing_cell_refinement 'SAINT (7.16b) (Bruker, 2004)'
_computing_data_collection 'Apex2 (2.1.2.21) (Bruker, 2005)'
_computing_data_reduction 'SAINT (7.16b) (Bruker, 2004)'
_computing_molecular_graphics 'SHELXTL 5.1, XP (Sheldrick, 1994)'
_computing_publication_material SHELXL97
_computing_structure_refinement 'SHELXL-97 (Sheldrick, 2008)'
_computing_structure_solution 'SHELXS-97 (Sheldrick, 2008)'
_diffrn_ambient_temperature 90(2)
_diffrn_measured_fraction_theta_full 0.997
_diffrn_measured_fraction_theta_max 0.997
_diffrn_measurement_device_type 'Bruker APEX-II CCD'
_diffrn_measurement_method '\f and \w scans'
_diffrn_radiation_monochromator graphite
_diffrn_radiation_source 'fine-focus sealed tube'
_diffrn_radiation_type MoK\a
_diffrn_radiation_wavelength 0.71073
_diffrn_reflns_av_R_equivalents 0.0359
_diffrn_reflns_av_sigmaI/netI 0.0280
_diffrn_reflns_limit_h_max 13
_diffrn_reflns_limit_h_min -13
_diffrn_reflns_limit_k_max 37
_diffrn_reflns_limit_k_min -37
_diffrn_reflns_limit_l_max 19
_diffrn_reflns_limit_l_min -19
_diffrn_reflns_number 51956
_diffrn_reflns_theta_full 27.49
_diffrn_reflns_theta_max 27.49
_diffrn_reflns_theta_min 2.69
_exptl_absorpt_coefficient_mu 0.584
_exptl_absorpt_correction_T_max 0.9233
_exptl_absorpt_correction_T_min 0.8531
_exptl_absorpt_correction_type 'Empirical, SADABS (multi-scan)'
_exptl_absorpt_process_details 'SADABS 2.10 (Sheldrick, 2003)'
_exptl_crystal_colour colorless
_exptl_crystal_density_diffrn 1.102
_exptl_crystal_density_meas ?
_exptl_crystal_density_method 'not measured'
_exptl_crystal_description block
_exptl_crystal_F_000 1688
_exptl_crystal_size_max 0.28
_exptl_crystal_size_mid 0.24
_exptl_crystal_size_min 0.14
_refine_diff_density_max 0.700
_refine_diff_density_min -0.548
_refine_diff_density_rms 0.059
_refine_ls_extinction_method none
_refine_ls_goodness_of_fit_ref 1.026
_refine_ls_hydrogen_treatment constr
_refine_ls_matrix_type full
_refine_ls_number_parameters 503
_refine_ls_number_reflns 10702
_refine_ls_number_restraints 2
_refine_ls_restrained_S_all 1.027
_refine_ls_R_factor_all 0.0573
_refine_ls_R_factor_gt 0.0450
_refine_ls_shift/su_max 0.001
_refine_ls_shift/su_mean 0.000
_refine_ls_structure_factor_coef Fsqd
_refine_ls_weighting_details 'calc w=1/[\s^2^(Fo^2^)+(0.0553P)^2^+4.0632P] where P=(Fo^2^+2Fc^2^)/3'
_refine_ls_weighting_scheme calc
_refine_ls_wR_factor_gt 0.1117
_refine_ls_wR_factor_ref 0.1198
_reflns_number_gt 8793
_reflns_number_total 10702
_reflns_threshold_expression >2sigma(I)
_cod_data_source_file om900005t_si_002.cif
_cod_data_source_block zz49
_cod_depositor_comments
;
The following automatic conversions were performed:

'_symmetry_cell_setting' value 'Monoclinic' changed to 'monoclinic'
according to /home/saulius/struct/CIF-dictionaries/cif_core.dic
dictionary named 'cif_core.dic' version 2.4.2 from 2011-04-26.

Automatic conversion script
Id: cif_fix_values 1715 2011-07-08 13:25:40Z adriana 

The following automatic conversions were performed:

'_exptl_crystal_density_meas' value 'not measured' was changed to '?'
- the value is perceived as not measured.

Automatic conversion script
Id: cif_fix_values 3008 2015-01-20 13:52:24Z robertas 
;
_cod_original_sg_symbol_H-M 'P 21/n'
_cod_database_code 4069069

loop_
_symmetry_equiv_pos_as_xyz
'x, y, z'
'-x+1/2, y+1/2, -z+1/2'
'-x, -y, -z'
'x-1/2, -y-1/2, z-1/2'

loop_
_atom_site_label
_atom_site_type_symbol
_atom_site_fract_x
_atom_site_fract_y
_atom_site_fract_z
_atom_site_U_iso_or_equiv
_atom_site_adp_type
_atom_site_occupancy
_atom_site_symmetry_multiplicity
_atom_site_calc_flag
_atom_site_refinement_flags
_atom_site_disorder_assembly
_atom_site_disorder_group
Zn1 Zn 0.45378(2) 0.130342(8) 0.857853(15) 0.01976(8) Uani 0.8888(10) 1 d . . .
O1 O 0.45791(14) 0.11718(6) 0.97659(10) 0.0261(3) Uani 0.8888(10) 1 d PD A 1
Zn2 Zn 0.3786(2) 0.15674(7) 0.83042(14) 0.0273(7) Uani 0.1112(10) 1 d PD A 2
O2 O 0.2743(11) 0.1830(4) 0.9086(7) 0.071(7) Uani 0.1112(10) 1 d PD A 2
Si1 Si 0.63144(5) 0.112999(19) 0.44748(3) 0.02347(12) Uani 1 1 d . . .
N1 N 0.35502(15) 0.15294(6) 0.97442(11) 0.0245(3) Uani 1 1 d D . .
C1 C 0.48668(18) 0.13035(6) 0.73414(12) 0.0212(4) Uani 1 1 d . . .
C2 C 0.46290(17) 0.08949(6) 0.68645(12) 0.0203(4) Uani 1 1 d . A .
C3 C 0.50331(18) 0.08492(6) 0.60094(12) 0.0208(4) Uani 1 1 d . . .
H3A H 0.4867 0.0571 0.5701 0.025 Uiso 1 1 calc R A .
C4 C 0.56759(17) 0.12010(6) 0.55918(12) 0.0198(4) Uani 1 1 d . A .
C5 C 0.58874(17) 0.16072(6) 0.60692(12) 0.0205(4) Uani 1 1 d . . .
H5A H 0.6311 0.1853 0.5801 0.025 Uiso 1 1 calc R A .
C6 C 0.54965(17) 0.16622(6) 0.69252(12) 0.0195(4) Uani 1 1 d . A .
C7 C 0.39758(18) 0.05049(6) 0.72959(12) 0.0213(4) Uani 1 1 d . . .
C8 C 0.26862(19) 0.04093(7) 0.70791(13) 0.0252(4) Uani 1 1 d . A .
C9 C 0.20900(19) 0.00591(7) 0.75197(13) 0.0266(4) Uani 1 1 d . . .
H9A H 0.1222 -0.0006 0.7371 0.032 Uiso 1 1 calc R A .
C10 C 0.2728(2) -0.01993(7) 0.81721(13) 0.0257(4) Uani 1 1 d . A .
C11 C 0.4003(2) -0.01072(7) 0.83629(12) 0.0249(4) Uani 1 1 d . . .
H11A H 0.4453 -0.0285 0.8799 0.030 Uiso 1 1 calc R A .
C12 C 0.46507(19) 0.02393(6) 0.79362(12) 0.0231(4) Uani 1 1 d . A .
C13 C 0.57699(17) 0.21032(6) 0.74034(12) 0.0189(3) Uani 1 1 d . . .
C14 C 0.69399(18) 0.21673(7) 0.78806(12) 0.0227(4) Uani 1 1 d . A .
C15 C 0.71427(19) 0.25764(7) 0.83405(14) 0.0280(4) Uani 1 1 d . . .
H15A H 0.7932 0.2622 0.8659 0.034 Uiso 1 1 calc R A .
C16 C 0.6228(2) 0.29198(7) 0.83488(14) 0.0293(4) Uani 1 1 d . A .
C17 C 0.5097(2) 0.28535(7) 0.78517(14) 0.0288(4) Uani 1 1 d . . .
H17A H 0.4473 0.3089 0.7836 0.035 Uiso 1 1 calc R A .
C18 C 0.48537(18) 0.24533(7) 0.73767(12) 0.0227(4) Uani 1 1 d . A .
C19 C 0.1921(2) 0.06804(8) 0.63765(15) 0.0332(5) Uani 1 1 d . . .
H19A H 0.2449 0.0948 0.6208 0.040 Uiso 1 1 calc R A .
C20 C 0.0685(3) 0.08661(13) 0.6710(2) 0.0677(10) Uani 1 1 d . A .
H20A H 0.0281 0.1069 0.6265 0.102 Uiso 1 1 calc R . .
H20B H 0.0866 0.1038 0.7256 0.102 Uiso 1 1 calc R . .
H20C H 0.0113 0.0611 0.6824 0.102 Uiso 1 1 calc R . .
C21 C 0.1639(3) 0.03979(10) 0.55585(17) 0.0520(7) Uani 1 1 d . A .
H21A H 0.2439 0.0296 0.5322 0.078 Uiso 1 1 calc R . .
H21B H 0.1166 0.0584 0.5117 0.078 Uiso 1 1 calc R . .
H21C H 0.1129 0.0131 0.5706 0.078 Uiso 1 1 calc R . .
C22 C 0.2027(2) -0.05652(7) 0.86684(14) 0.0329(5) Uani 1 1 d . . .
H22A H 0.2647 -0.0711 0.9103 0.040 Uiso 1 1 calc R A .
C23 C 0.0956(2) -0.03576(9) 0.91760(15) 0.0388(5) Uani 1 1 d . A .
H23A H 0.1290 -0.0104 0.9541 0.058 Uiso 1 1 calc R . .
H23B H 0.0601 -0.0592 0.9553 0.058 Uiso 1 1 calc R . .
H23C H 0.0288 -0.0243 0.8760 0.058 Uiso 1 1 calc R . .
C24 C 0.1496(4) -0.09396(10) 0.80460(19) 0.0666(10) Uani 1 1 d . A .
H24A H 0.2199 -0.1094 0.7770 0.100 Uiso 1 1 calc R . .
H24B H 0.0928 -0.0801 0.7589 0.100 Uiso 1 1 calc R . .
H24C H 0.1023 -0.1163 0.8380 0.100 Uiso 1 1 calc R . .
C25 C 0.60714(19) 0.03088(7) 0.81359(13) 0.0271(4) Uani 1 1 d . . .
H25A H 0.6288 0.0623 0.7927 0.032 Uiso 1 1 calc R A .
C26 C 0.6451(2) 0.02866(9) 0.91213(14) 0.0360(5) Uani 1 1 d . A .
H26A H 0.5936 0.0504 0.9440 0.054 Uiso 1 1 calc R . .
H26B H 0.7352 0.0366 0.9215 0.054 Uiso 1 1 calc R . .
H26C H 0.6309 -0.0024 0.9339 0.054 Uiso 1 1 calc R . .
C27 C 0.6837(2) -0.00328(8) 0.76148(15) 0.0352(5) Uani 1 1 d . A .
H27A H 0.6644 0.0012 0.6983 0.053 Uiso 1 1 calc R . .
H27B H 0.6611 -0.0346 0.7779 0.053 Uiso 1 1 calc R . .
H27C H 0.7747 0.0017 0.7748 0.053 Uiso 1 1 calc R . .
C28 C 0.79526(19) 0.17945(7) 0.79193(14) 0.0300(4) Uani 1 1 d . . .
H28A H 0.7708 0.1562 0.7459 0.036 Uiso 1 1 calc R A .
C29 C 0.9249(2) 0.19852(10) 0.77123(18) 0.0467(6) Uani 1 1 d . A .
H29A H 0.9868 0.1735 0.7706 0.070 Uiso 1 1 calc R . .
H29B H 0.9523 0.2209 0.8163 0.070 Uiso 1 1 calc R . .
H29C H 0.9191 0.2134 0.7134 0.070 Uiso 1 1 calc R . .
C30 C 0.8024(2) 0.15516(8) 0.88075(17) 0.0368(5) Uani 1 1 d . A .
H30A H 0.8669 0.1310 0.8805 0.055 Uiso 1 1 calc R . .
H30B H 0.7196 0.1416 0.8916 0.055 Uiso 1 1 calc R . .
H30C H 0.8255 0.1773 0.9273 0.055 Uiso 1 1 calc R . .
C31 C 0.6412(2) 0.33614(8) 0.88769(16) 0.0261(5) Uiso 0.846(4) 1 d P A 1
H31A H 0.5551 0.3471 0.9027 0.031 Uiso 0.846(4) 1 calc PR A 1
C32 C 0.7182(3) 0.33140(13) 0.9709(2) 0.0397(8) Uiso 0.846(4) 1 d P A 1
H32A H 0.6808 0.3078 1.0074 0.059 Uiso 0.846(4) 1 calc PR A 1
H32B H 0.7199 0.3607 1.0024 0.059 Uiso 0.846(4) 1 calc PR A 1
H32C H 0.8050 0.3225 0.9582 0.059 Uiso 0.846(4) 1 calc PR A 1
C33 C 0.6985(3) 0.37283(9) 0.82976(18) 0.0327(6) Uiso 0.846(4) 1 d P A 1
H33A H 0.7105 0.4012 0.8636 0.049 Uiso 0.846(4) 1 calc PR A 1
H33B H 0.6409 0.3785 0.7782 0.049 Uiso 0.846(4) 1 calc PR A 1
H33C H 0.7807 0.3622 0.8104 0.049 Uiso 0.846(4) 1 calc PR A 1
C31A C 0.6995(13) 0.3407(5) 0.8585(9) 0.0261(5) Uiso 0.154(4) 1 d P A 2
H31B H 0.7776 0.3386 0.8241 0.031 Uiso 0.154(4) 1 calc PR A 2
C32A C 0.757(2) 0.3268(7) 0.9712(13) 0.0397(8) Uiso 0.154(4) 1 d P A 2
H32D H 0.8140 0.3004 0.9702 0.059 Uiso 0.154(4) 1 calc PR A 2
H32E H 0.6840 0.3193 1.0063 0.059 Uiso 0.154(4) 1 calc PR A 2
H32F H 0.8021 0.3531 0.9972 0.059 Uiso 0.154(4) 1 calc PR A 2
C33A C 0.6373(16) 0.3804(5) 0.8244(10) 0.0327(6) Uiso 0.154(4) 1 d P A 2
H33D H 0.5474 0.3795 0.8379 0.049 Uiso 0.154(4) 1 calc PR A 2
H33E H 0.6442 0.3816 0.7604 0.049 Uiso 0.154(4) 1 calc PR A 2
H33F H 0.6772 0.4077 0.8512 0.049 Uiso 0.154(4) 1 calc PR A 2
C34 C 0.36000(19) 0.23963(8) 0.68419(14) 0.0290(4) Uani 1 1 d . . .
H34A H 0.3716 0.2144 0.6409 0.035 Uiso 1 1 calc R A 1
C35 C 0.2502(3) 0.22560(11) 0.7417(2) 0.0367(6) Uiso 0.791(3) 1 d P A 1
H35A H 0.1720 0.2222 0.7046 0.055 Uiso 0.791(3) 1 calc PR A 1
H35B H 0.2381 0.2493 0.7862 0.055 Uiso 0.791(3) 1 calc PR A 1
H35C H 0.2709 0.1964 0.7710 0.055 Uiso 0.791(3) 1 calc PR A 1
C36 C 0.3203(3) 0.28206(11) 0.6322(2) 0.0413(7) Uiso 0.791(3) 1 d P A 1
H36A H 0.3908 0.2922 0.5974 0.062 Uiso 0.791(3) 1 calc PR A 1
H36B H 0.2980 0.3065 0.6728 0.062 Uiso 0.791(3) 1 calc PR A 1
H36C H 0.2465 0.2749 0.5927 0.062 Uiso 0.791(3) 1 calc PR A 1
C35A C 0.3671(11) 0.2667(4) 0.5926(8) 0.0367(6) Uiso 0.209(3) 1 d P A 2
H35D H 0.4409 0.2560 0.5617 0.055 Uiso 0.209(3) 1 calc PR A 2
H35E H 0.3754 0.2996 0.6042 0.055 Uiso 0.209(3) 1 calc PR A 2
H35F H 0.2894 0.2610 0.5559 0.055 Uiso 0.209(3) 1 calc PR A 2
C36A C 0.2554(11) 0.2607(4) 0.7304(8) 0.0413(7) Uiso 0.209(3) 1 d P A 2
H36D H 0.2437 0.2443 0.7855 0.062 Uiso 0.209(3) 1 calc PR A 2
H36E H 0.1768 0.2591 0.6930 0.062 Uiso 0.209(3) 1 calc PR A 2
H36F H 0.2759 0.2929 0.7434 0.062 Uiso 0.209(3) 1 calc PR A 2
C37 C 0.5544(2) 0.06265(8) 0.39218(15) 0.0375(5) Uani 1 1 d . . .
H37A H 0.5860 0.0593 0.3331 0.056 Uiso 1 1 calc R . .
H37B H 0.4621 0.0672 0.3877 0.056 Uiso 1 1 calc R . .
H37C H 0.5745 0.0350 0.4266 0.056 Uiso 1 1 calc R . .
C38 C 0.8066(2) 0.10433(11) 0.46185(17) 0.0465(6) Uani 1 1 d . . .
H38A H 0.8415 0.0989 0.4043 0.070 Uiso 1 1 calc R . .
H38B H 0.8243 0.0778 0.5001 0.070 Uiso 1 1 calc R . .
H38C H 0.8460 0.1317 0.4887 0.070 Uiso 1 1 calc R . .
C39 C 0.5991(3) 0.16586(9) 0.38108(15) 0.0443(6) Uani 1 1 d . . .
H39A H 0.6381 0.1630 0.3243 0.067 Uiso 1 1 calc R . .
H39B H 0.6350 0.1924 0.4129 0.067 Uiso 1 1 calc R . .
H39C H 0.5071 0.1699 0.3712 0.067 Uiso 1 1 calc R . .
C40 C 0.4002(2) 0.19206(8) 1.03188(13) 0.0290(4) Uani 1 1 d . A .
C41 C 0.2925(2) 0.22680(8) 1.03359(17) 0.0395(5) Uani 1 1 d . . .
H41A H 0.2808 0.2412 0.9748 0.047 Uiso 1 1 calc R A .
H41B H 0.3168 0.2512 1.0764 0.047 Uiso 1 1 calc R . .
C42 C 0.1666(2) 0.20578(9) 1.05832(19) 0.0449(6) Uani 1 1 d . A .
H42A H 0.1742 0.1949 1.1200 0.054 Uiso 1 1 calc R . .
H42B H 0.0990 0.2293 1.0537 0.054 Uiso 1 1 calc R . .
C43 C 0.1313(2) 0.16601(8) 0.99764(17) 0.0379(5) Uani 1 1 d . . .
H43A H 0.1138 0.1779 0.9372 0.045 Uiso 1 1 calc R A .
H43B H 0.0522 0.1517 1.0170 0.045 Uiso 1 1 calc R . .
C44 C 0.23538(18) 0.12929(7) 0.99575(13) 0.0247(4) Uani 1 1 d . A .
C45 C 0.5105(2) 0.21388(9) 0.98669(16) 0.0436(6) Uani 1 1 d . . .
H45A H 0.4847 0.2204 0.9251 0.065 Uiso 1 1 calc R A .
H45B H 0.5830 0.1928 0.9890 0.065 Uiso 1 1 calc R . .
H45C H 0.5349 0.2425 1.0168 0.065 Uiso 1 1 calc R . .
C46 C 0.4466(2) 0.17699(9) 1.12518(15) 0.0410(6) Uani 1 1 d . . .
H46A H 0.5017 0.1501 1.1213 0.061 Uiso 1 1 calc R A .
H46B H 0.3733 0.1693 1.1593 0.061 Uiso 1 1 calc R . .
H46C H 0.4944 0.2020 1.1542 0.061 Uiso 1 1 calc R . .
C47 C 0.2015(2) 0.09700(8) 0.91879(15) 0.0341(5) Uani 1 1 d . . .
H47A H 0.2632 0.0719 0.9188 0.051 Uiso 1 1 calc R A .
H47B H 0.2036 0.1139 0.8633 0.051 Uiso 1 1 calc R . .
H47C H 0.1161 0.0845 0.9250 0.051 Uiso 1 1 calc R . .
C48 C 0.2434(2) 0.10100(9) 1.07961(16) 0.0397(5) Uani 1 1 d . . .
H48A H 0.3286 0.0877 1.0878 0.059 Uiso 1 1 calc R A .
H48B H 0.1801 0.0764 1.0752 0.059 Uiso 1 1 calc R . .
H48C H 0.2268 0.1207 1.1299 0.059 Uiso 1 1 calc R . .

loop_
_atom_site_aniso_label
_atom_site_aniso_U_11
_atom_site_aniso_U_22
_atom_site_aniso_U_33
_atom_site_aniso_U_23
_atom_site_aniso_U_13
_atom_site_aniso_U_12
Zn1 0.02263(13) 0.02166(14) 0.01502(13) -0.00117(9) 0.00135(9) -0.00213(10)
O1 0.0239(8) 0.0351(9) 0.0193(7) 0.0015(6) 0.0021(6) 0.0081(6)
Zn2 0.0306(12) 0.0262(12) 0.0250(12) -0.0021(8) 0.0022(8) -0.0009(9)
O2 0.077(13) 0.039(9) 0.103(16) -0.045(10) 0.069(12) -0.035(9)
Si1 0.0290(3) 0.0248(3) 0.0167(2) -0.0047(2) 0.0030(2) -0.0041(2)
N1 0.0256(8) 0.0302(9) 0.0178(8) -0.0012(7) 0.0017(6) -0.0040(7)
C1 0.0252(9) 0.0222(9) 0.0163(9) -0.0032(7) 0.0008(7) -0.0039(7)
C2 0.0243(9) 0.0183(9) 0.0178(9) 0.0013(7) -0.0023(7) -0.0031(7)
C3 0.0262(9) 0.0165(8) 0.0192(9) -0.0026(7) -0.0033(7) -0.0021(7)
C4 0.0239(9) 0.0191(9) 0.0163(8) -0.0024(7) -0.0005(7) -0.0010(7)
C5 0.0243(9) 0.0179(8) 0.0194(9) -0.0012(7) 0.0016(7) -0.0034(7)
C6 0.0220(9) 0.0181(8) 0.0184(9) -0.0040(7) -0.0003(7) -0.0023(7)
C7 0.0292(10) 0.0180(9) 0.0166(9) -0.0001(7) 0.0001(7) -0.0049(7)
C8 0.0312(10) 0.0215(9) 0.0222(10) 0.0000(7) -0.0043(8) -0.0055(8)
C9 0.0300(10) 0.0249(10) 0.0248(10) -0.0012(8) -0.0013(8) -0.0090(8)
C10 0.0388(11) 0.0201(9) 0.0187(9) -0.0020(7) 0.0055(8) -0.0067(8)
C11 0.0388(11) 0.0196(9) 0.0160(9) 0.0005(7) 0.0003(8) -0.0002(8)
C12 0.0319(10) 0.0208(9) 0.0166(9) -0.0032(7) 0.0005(7) -0.0010(7)
C13 0.0225(9) 0.0178(8) 0.0164(8) -0.0030(7) 0.0016(7) -0.0031(7)
C14 0.0244(9) 0.0233(9) 0.0202(9) -0.0042(7) -0.0017(7) 0.0004(7)
C15 0.0269(10) 0.0277(10) 0.0287(10) -0.0067(8) -0.0063(8) -0.0035(8)
C16 0.0374(11) 0.0211(9) 0.0288(11) -0.0059(8) -0.0039(8) -0.0009(8)
C17 0.0344(11) 0.0233(10) 0.0281(10) -0.0050(8) -0.0045(8) 0.0077(8)
C18 0.0228(9) 0.0250(9) 0.0201(9) -0.0032(7) -0.0005(7) -0.0004(7)
C19 0.0337(11) 0.0303(11) 0.0343(12) 0.0087(9) -0.0119(9) -0.0101(9)
C20 0.077(2) 0.080(2) 0.0437(16) -0.0055(16) -0.0202(15) 0.0391(18)
C21 0.0685(18) 0.0582(17) 0.0274(12) 0.0023(12) -0.0150(12) 0.0054(14)
C22 0.0517(13) 0.0253(10) 0.0222(10) 0.0017(8) 0.0062(9) -0.0127(9)
C23 0.0343(12) 0.0510(14) 0.0311(12) 0.0088(10) 0.0033(9) -0.0114(10)
C24 0.122(3) 0.0401(15) 0.0392(15) -0.0059(12) 0.0202(16) -0.0454(17)
C25 0.0298(10) 0.0278(10) 0.0230(10) 0.0018(8) -0.0039(8) -0.0013(8)
C26 0.0399(12) 0.0422(13) 0.0247(11) -0.0021(9) -0.0090(9) 0.0004(10)
C27 0.0316(11) 0.0432(13) 0.0302(11) -0.0010(10) -0.0024(9) 0.0045(9)
C28 0.0280(10) 0.0311(11) 0.0301(11) -0.0094(9) -0.0059(8) 0.0086(8)
C29 0.0323(12) 0.0637(17) 0.0449(14) 0.0138(13) 0.0104(10) 0.0173(11)
C30 0.0287(11) 0.0308(11) 0.0501(14) 0.0045(10) -0.0039(10) 0.0037(9)
C34 0.0236(9) 0.0353(11) 0.0273(10) -0.0089(9) -0.0050(8) 0.0039(8)
C37 0.0475(13) 0.0370(12) 0.0286(11) -0.0154(10) 0.0079(10) -0.0098(10)
C38 0.0323(12) 0.0733(19) 0.0345(13) -0.0101(12) 0.0074(10) -0.0033(12)
C39 0.0725(18) 0.0366(13) 0.0244(11) 0.0030(10) 0.0071(11) -0.0041(12)
C40 0.0296(10) 0.0372(11) 0.0202(10) -0.0069(8) 0.0006(8) -0.0069(9)
C41 0.0476(14) 0.0309(12) 0.0401(13) 0.0012(10) 0.0047(10) -0.0014(10)
C42 0.0444(14) 0.0394(14) 0.0514(15) -0.0096(12) 0.0074(11) 0.0072(11)
C43 0.0279(11) 0.0399(13) 0.0457(14) -0.0104(11) 0.0002(9) 0.0053(9)
C44 0.0255(9) 0.0223(9) 0.0267(10) 0.0009(8) 0.0053(7) -0.0009(7)
C45 0.0446(13) 0.0542(15) 0.0325(12) -0.0143(11) 0.0081(10) -0.0258(12)
C46 0.0409(13) 0.0547(15) 0.0264(11) -0.0053(11) -0.0071(9) -0.0057(11)
C47 0.0335(11) 0.0293(11) 0.0401(13) -0.0084(9) 0.0086(9) -0.0088(9)
C48 0.0504(14) 0.0370(12) 0.0324(12) 0.0052(10) 0.0095(10) -0.0032(10)

loop_
_atom_type_symbol
_atom_type_description
_atom_type_scat_dispersion_real
_atom_type_scat_dispersion_imag
_atom_type_scat_source
C C 0.0033 0.0016 'International Tables Vol C Tables 4.2.6.8 and 6.1.1.4'
H H 0.0000 0.0000 'International Tables Vol C Tables 4.2.6.8 and 6.1.1.4'
N N 0.0061 0.0033 'International Tables Vol C Tables 4.2.6.8 and 6.1.1.4'
O O 0.0106 0.0060 'International Tables Vol C Tables 4.2.6.8 and 6.1.1.4'
Zn Zn 0.2839 1.4301 'International Tables Vol C Tables 4.2.6.8 and 6.1.1.4'
Si Si 0.0817 0.0704 'International Tables Vol C Tables 4.2.6.8 and 6.1.1.4'

loop_
_geom_angle_atom_site_label_1
_geom_angle_atom_site_label_2
_geom_angle_atom_site_label_3
_geom_angle
O1 Zn1 C1 163.29(7)
O1 Zn1 N1 42.47(6)
C1 Zn1 N1 154.23(7)
N1 O1 Zn1 81.62(9)
O2 Zn2 C1 175.0(4)
O2 Zn2 N1 43.7(3)
C1 Zn2 N1 141.32(13)
N1 O2 Zn2 81.6(4)
C37 Si1 C38 110.59(12)
C37 Si1 C39 110.24(12)
C38 Si1 C39 109.11(13)
C37 Si1 C4 109.22(9)
C38 Si1 C4 108.04(10)
C39 Si1 C4 109.61(10)
C44 N1 C40 118.18(15)
C44 N1 O1 106.93(15)
C40 N1 O1 108.04(15)
C44 N1 O2 87.8(5)
C40 N1 O2 95.2(5)
O1 N1 O2 141.0(4)
C44 N1 Zn1 118.56(12)
C40 N1 Zn1 123.23(12)
O1 N1 Zn1 55.91(8)
O2 N1 Zn1 85.2(3)
C44 N1 Zn2 112.26(13)
C40 N1 Zn2 119.21(13)
O1 N1 Zn2 86.46(11)
O2 N1 Zn2 54.7(3)
Zn1 N1 Zn2 30.57(6)
C6 C1 C2 118.21(16)
C6 C1 Zn1 123.46(13)
C2 C1 Zn1 117.67(13)
C6 C1 Zn2 109.51(14)
C2 C1 Zn2 126.44(15)
Zn1 C1 Zn2 33.87(7)
C3 C2 C1 120.31(17)
C3 C2 C7 120.33(16)
C1 C2 C7 119.33(16)
C2 C3 C4 122.08(17)
C2 C3 H3A 119.0
C4 C3 H3A 119.0
C3 C4 C5 116.90(17)
C3 C4 Si1 122.42(14)
C5 C4 Si1 120.60(14)
C6 C5 C4 122.28(17)
C6 C5 H5A 118.9
C4 C5 H5A 118.9
C5 C6 C1 120.21(16)
C5 C6 C13 119.54(16)
C1 C6 C13 120.24(16)
C12 C7 C8 119.89(17)
C12 C7 C2 119.62(17)
C8 C7 C2 120.47(17)
C9 C8 C7 119.17(18)
C9 C8 C19 118.93(18)
C7 C8 C19 121.90(17)
C8 C9 C10 121.93(19)
C8 C9 H9A 119.0
C10 C9 H9A 119.0
C11 C10 C9 118.09(18)
C11 C10 C22 121.55(19)
C9 C10 C22 120.36(19)
C10 C11 C12 122.32(18)
C10 C11 H11A 118.8
C12 C11 H11A 118.8
C11 C12 C7 118.56(18)
C11 C12 C25 120.11(18)
C7 C12 C25 121.27(17)
C18 C13 C14 119.95(16)
C18 C13 C6 119.77(16)
C14 C13 C6 120.28(16)
C15 C14 C13 118.59(17)
C15 C14 C28 120.27(17)
C13 C14 C28 121.12(17)
C16 C15 C14 122.27(18)
C16 C15 H15A 118.9
C14 C15 H15A 118.9
C17 C16 C15 117.94(18)
C17 C16 C31 119.02(19)
C15 C16 C31 123.03(19)
C17 C16 C31A 128.9(5)
C15 C16 C31A 106.8(5)
C31 C16 C31A 28.2(5)
C18 C17 C16 121.94(18)
C18 C17 H17A 119.0
C16 C17 H17A 119.0
C17 C18 C13 119.24(17)
C17 C18 C34 120.01(17)
C13 C18 C34 120.74(17)
C21 C19 C20 109.5(2)
C21 C19 C8 111.6(2)
C20 C19 C8 112.4(2)
C21 C19 H19A 107.7
C20 C19 H19A 107.7
C8 C19 H19A 107.7
C19 C20 H20A 109.5
C19 C20 H20B 109.5
H20A C20 H20B 109.5
C19 C20 H20C 109.5
H20A C20 H20C 109.5
H20B C20 H20C 109.5
C19 C21 H21A 109.5
C19 C21 H21B 109.5
H21A C21 H21B 109.5
C19 C21 H21C 109.5
H21A C21 H21C 109.5
H21B C21 H21C 109.5
C10 C22 C23 111.34(18)
C10 C22 C24 111.41(18)
C23 C22 C24 109.9(2)
C10 C22 H22A 108.0
C23 C22 H22A 108.0
C24 C22 H22A 108.0
C22 C23 H23A 109.5
C22 C23 H23B 109.5
H23A C23 H23B 109.5
C22 C23 H23C 109.5
H23A C23 H23C 109.5
H23B C23 H23C 109.5
C22 C24 H24A 109.5
C22 C24 H24B 109.5
H24A C24 H24B 109.5
C22 C24 H24C 109.5
H24A C24 H24C 109.5
H24B C24 H24C 109.5
C12 C25 C27 110.42(17)
C12 C25 C26 113.09(18)
C27 C25 C26 111.20(18)
C12 C25 H25A 107.3
C27 C25 H25A 107.3
C26 C25 H25A 107.3
C25 C26 H26A 109.5
C25 C26 H26B 109.5
H26A C26 H26B 109.5
C25 C26 H26C 109.5
H26A C26 H26C 109.5
H26B C26 H26C 109.5
C25 C27 H27A 109.5
C25 C27 H27B 109.5
H27A C27 H27B 109.5
C25 C27 H27C 109.5
H27A C27 H27C 109.5
H27B C27 H27C 109.5
C14 C28 C29 111.40(19)
C14 C28 C30 111.62(18)
C29 C28 C30 110.50(18)
C14 C28 H28A 107.7
C29 C28 H28A 107.7
C30 C28 H28A 107.7
C28 C29 H29A 109.5
C28 C29 H29B 109.5
H29A C29 H29B 109.5
C28 C29 H29C 109.5
H29A C29 H29C 109.5
H29B C29 H29C 109.5
C28 C30 H30A 109.5
C28 C30 H30B 109.5
H30A C30 H30B 109.5
C28 C30 H30C 109.5
H30A C30 H30C 109.5
H30B C30 H30C 109.5
C32 C31 C16 114.9(2)
C32 C31 C33 110.1(2)
C16 C31 C33 109.3(2)
C32 C31 H31A 107.4
C16 C31 H31A 107.4
C33 C31 H31A 107.4
C33A C31A C16 114.2(11)
C33A C31A C32A 130.3(13)
C16 C31A C32A 98.2(9)
C33A C31A H31B 103.7
C16 C31A H31B 103.7
C32A C31A H31B 103.7
C31A C32A H32D 109.5
C31A C32A H32E 109.5
H32D C32A H32E 109.5
C31A C32A H32F 109.5
H32D C32A H32F 109.5
H32E C32A H32F 109.5
C31A C33A H33D 109.5
C31A C33A H33E 109.5
H33D C33A H33E 109.5
C31A C33A H33F 109.5
H33D C33A H33F 109.5
H33E C33A H33F 109.5
C36A C34 C36 73.4(5)
C36A C34 C18 110.4(5)
C36 C34 C18 113.4(2)
C36A C34 C35 40.4(5)
C36 C34 C35 108.6(2)
C18 C34 C35 112.41(19)
C36A C34 C35A 106.2(7)
C36 C34 C35A 33.9(4)
C18 C34 C35A 109.3(4)
C35 C34 C35A 133.9(4)
C36A C34 H34A 138.0
C36 C34 H34A 107.4
C18 C34 H34A 107.4
C35 C34 H34A 107.4
C35A C34 H34A 77.3
C34 C35 H35A 109.5
C34 C35 H35B 109.5
C34 C35 H35C 109.5
C34 C36 H36A 109.5
C34 C36 H36B 109.5
C34 C36 H36C 109.5
C34 C35A H35D 109.5
C34 C35A H35E 109.5
H35D C35A H35E 109.5
C34 C35A H35F 109.5
H35D C35A H35F 109.5
H35E C35A H35F 109.5
C34 C36A H36D 109.5
C34 C36A H36E 109.5
H36D C36A H36E 109.5
C34 C36A H36F 109.5
H36D C36A H36F 109.5
H36E C36A H36F 109.5
Si1 C37 H37A 109.5
Si1 C37 H37B 109.5
H37A C37 H37B 109.5
Si1 C37 H37C 109.5
H37A C37 H37C 109.5
H37B C37 H37C 109.5
Si1 C38 H38A 109.5
Si1 C38 H38B 109.5
H38A C38 H38B 109.5
Si1 C38 H38C 109.5
H38A C38 H38C 109.5
H38B C38 H38C 109.5
Si1 C39 H39A 109.5
Si1 C39 H39B 109.5
H39A C39 H39B 109.5
Si1 C39 H39C 109.5
H39A C39 H39C 109.5
H39B C39 H39C 109.5
N1 C40 C45 106.36(16)
N1 C40 C41 107.68(17)
C45 C40 C41 108.4(2)
N1 C40 C46 113.25(19)
C45 C40 C46 108.82(19)
C41 C40 C46 112.03(19)
C40 C41 C42 113.21(19)
C40 C41 H41A 108.9
C42 C41 H41A 108.9
C40 C41 H41B 108.9
C42 C41 H41B 108.9
H41A C41 H41B 107.8
C43 C42 C41 110.3(2)
C43 C42 H42A 109.6
C41 C42 H42A 109.6
C43 C42 H42B 109.6
C41 C42 H42B 109.6
H42A C42 H42B 108.1
C42 C43 C44 113.14(19)
C42 C43 H43A 109.0
C44 C43 H43A 109.0
C42 C43 H43B 109.0
C44 C43 H43B 109.0
H43A C43 H43B 107.8
N1 C44 C48 115.16(18)
N1 C44 C47 106.55(16)
C48 C44 C47 107.93(18)
N1 C44 C43 107.13(17)
C48 C44 C43 111.87(18)
C47 C44 C43 107.85(18)
C40 C45 H45A 109.5
C40 C45 H45B 109.5
H45A C45 H45B 109.5
C40 C45 H45C 109.5
H45A C45 H45C 109.5
H45B C45 H45C 109.5
C40 C46 H46A 109.5
C40 C46 H46B 109.5
H46A C46 H46B 109.5
C40 C46 H46C 109.5
H46A C46 H46C 109.5
H46B C46 H46C 109.5
C44 C47 H47A 109.5
C44 C47 H47B 109.5
H47A C47 H47B 109.5
C44 C47 H47C 109.5
H47A C47 H47C 109.5
H47B C47 H47C 109.5
C44 C48 H48A 109.5
C44 C48 H48B 109.5
H48A C48 H48B 109.5
C44 C48 H48C 109.5
H48A C48 H48C 109.5
H48B C48 H48C 109.5

loop_
_geom_bond_atom_site_label_1
_geom_bond_atom_site_label_2
_geom_bond_distance
Zn1 O1 1.8449(15)
Zn1 C1 1.9317(18)
Zn1 N1 2.2039(16)
O1 N1 1.504(2)
Zn2 O2 1.831(8)
Zn2 C1 2.052(3)
Zn2 N1 2.220(3)
O2 N1 1.551(10)
Si1 C37 1.859(2)
Si1 C38 1.864(2)
Si1 C39 1.866(2)
Si1 C4 1.8718(19)
N1 C44 1.488(2)
N1 C40 1.500(3)
C1 C6 1.408(3)
C1 C2 1.412(3)
C2 C3 1.396(3)
C2 C7 1.499(2)
C3 C4 1.401(3)
C3 H3A 0.9500
C4 C5 1.402(2)
C5 C6 1.396(3)
C5 H5A 0.9500
C6 C13 1.499(2)
C7 C12 1.408(3)
C7 C8 1.409(3)
C8 C9 1.391(3)
C8 C19 1.526(3)
C9 C10 1.391(3)
C9 H9A 0.9500
C10 C11 1.385(3)
C10 C22 1.522(3)
C11 C12 1.399(3)
C11 H11A 0.9500
C12 C25 1.525(3)
C13 C18 1.405(3)
C13 C14 1.410(3)
C14 C15 1.395(3)
C14 C28 1.523(3)
C15 C16 1.391(3)
C15 H15A 0.9500
C16 C17 1.391(3)
C16 C31 1.526(3)
C16 C31A 1.665(14)
C17 C18 1.391(3)
C17 H17A 0.9500
C18 C34 1.523(3)
C19 C21 1.509(3)
C19 C20 1.523(4)
C19 H19A 1.0000
C20 H20A 0.9800
C20 H20B 0.9800
C20 H20C 0.9800
C21 H21A 0.9800
C21 H21B 0.9800
C21 H21C 0.9800
C22 C23 1.526(3)
C22 C24 1.532(3)
C22 H22A 1.0000
C23 H23A 0.9800
C23 H23B 0.9800
C23 H23C 0.9800
C24 H24A 0.9800
C24 H24B 0.9800
C24 H24C 0.9800
C25 C27 1.530(3)
C25 C26 1.532(3)
C25 H25A 1.0000
C26 H26A 0.9800
C26 H26B 0.9800
C26 H26C 0.9800
C27 H27A 0.9800
C27 H27B 0.9800
C27 H27C 0.9800
C28 C29 1.523(3)
C28 C30 1.524(3)
C28 H28A 1.0000
C29 H29A 0.9800
C29 H29B 0.9800
C29 H29C 0.9800
C30 H30A 0.9800
C30 H30B 0.9800
C30 H30C 0.9800
C31 C32 1.474(4)
C31 C33 1.531(4)
C31 H31A 1.0000
C32 H32A 0.9800
C32 H32B 0.9800
C32 H32C 0.9800
C33 H33A 0.9800
C33 H33B 0.9800
C33 H33C 0.9800
C31A C33A 1.42(2)
C31A C32A 1.83(2)
C31A H31B 1.0000
C32A H32D 0.9800
C32A H32E 0.9800
C32A H32F 0.9800
C33A H33D 0.9800
C33A H33E 0.9800
C33A H33F 0.9800
C34 C36A 1.474(12)
C34 C36 1.517(4)
C34 C35 1.542(4)
C34 C35A 1.608(12)
C34 H34A 1.0000
C35 H35A 0.9800
C35 H35B 0.9800
C35 H35C 0.9800
C36 H36A 0.9800
C36 H36B 0.9800
C36 H36C 0.9800
C35A H35D 0.9800
C35A H35E 0.9800
C35A H35F 0.9800
C36A H36D 0.9800
C36A H36E 0.9800
C36A H36F 0.9800
C37 H37A 0.9800
C37 H37B 0.9800
C37 H37C 0.9800
C38 H38A 0.9800
C38 H38B 0.9800
C38 H38C 0.9800
C39 H39A 0.9800
C39 H39B 0.9800
C39 H39C 0.9800
C40 C45 1.521(3)
C40 C41 1.523(3)
C40 C46 1.541(3)
C41 C42 1.527(3)
C41 H41A 0.9900
C41 H41B 0.9900
C42 C43 1.518(3)
C42 H42A 0.9900
C42 H42B 0.9900
C43 C44 1.535(3)
C43 H43A 0.9900
C43 H43B 0.9900
C44 C48 1.518(3)
C44 C47 1.531(3)
C45 H45A 0.9800
C45 H45B 0.9800
C45 H45C 0.9800
C46 H46A 0.9800
C46 H46B 0.9800
C46 H46C 0.9800
C47 H47A 0.9800
C47 H47B 0.9800
C47 H47C 0.9800
C48 H48A 0.9800
C48 H48B 0.9800
C48 H48C 0.9800
